data_7041215
loop_
_publ_author_name
'Wang, Ani'
'Fan, Ruiqing'
'Dong, Yuwei'
'Chen, Wei'
'Song, Yang'
'Wang, Ping'
'Hao, Sue'
'Liu, Zhigang'
'Yang, Yulin'

_publ_section_title
;
 (E)-4-Methyl-N-((quinolin-2-yl)ethylidene)aniline as ligand for IIB
 supramolecular complexes: synthesis, structure, aggregation-induced
 emission enhancement and application in PMMA-doped hybrid material.
;
_journal_issue 1
_journal_name_full 'Dalton transactions (Cambridge, England : 2003)'
_journal_page_first 71
_journal_page_last 85
_journal_paper_doi 10.1039/c6dt03853k
_journal_volume 46
_journal_year 2016
_chemical_formula_sum 'C17 H14 N4 O6 Zn'
_chemical_formula_weight 435.71
_space_group_crystal_system triclinic
_space_group_IT_number 2
_space_group_name_Hall '-P 1'
_space_group_name_H-M_alt 'P -1'
_symmetry_space_group_name_Hall '-P 1'
_symmetry_space_group_name_H-M 'P -1'
_atom_sites_solution_hydrogens geom
_audit_creation_method SHELXL-2014/7
_audit_update_record
;
2016-11-05 deposited with the CCDC.
2016-11-15 downloaded from the CCDC.
;
_cell_angle_alpha 64.866(2)
_cell_angle_beta 65.559(2)
_cell_angle_gamma 64.576(2)
_cell_formula_units_Z 2
_cell_length_a 9.9019(16)
_cell_length_b 10.1635(17)
_cell_length_c 11.2566(19)
_cell_measurement_reflns_used 3137
_cell_measurement_temperature 296(2)
_cell_measurement_theta_max 24.992
_cell_measurement_theta_min 2.374
_cell_volume 888.4(3)
_computing_cell_refinement 'Bruker SMART'
_computing_data_collection 'Bruker SMART'
_computing_data_reduction 'Bruker SAINT'
_computing_molecular_graphics SHELXL-2014/7
_computing_publication_material SHELXL
_computing_structure_refinement 'SHELXL-2014/7 (Sheldrick, 2014)'
_computing_structure_solution 'SHELXL-2014/7 (Sheldrick, 2014)'
_diffrn_ambient_temperature 296(2)
_diffrn_measured_fraction_theta_full 0.995
_diffrn_measured_fraction_theta_max 0.995
_diffrn_measurement_device_type 'Bruker Smart APEX CCD area detector'
_diffrn_measurement_method 'phi and omega scans'
_diffrn_radiation_type MoK\a
_diffrn_radiation_wavelength 0.71073
_diffrn_reflns_av_R_equivalents 0.0117
_diffrn_reflns_av_unetI/netI 0.0182
_diffrn_reflns_Laue_measured_fraction_full 0.995
_diffrn_reflns_Laue_measured_fraction_max 0.995
_diffrn_reflns_limit_h_max 11
_diffrn_reflns_limit_h_min -11
_diffrn_reflns_limit_k_max 12
_diffrn_reflns_limit_k_min -11
_diffrn_reflns_limit_l_max 13
_diffrn_reflns_limit_l_min -13
_diffrn_reflns_number 6160
_diffrn_reflns_point_group_measured_fraction_full 0.995
_diffrn_reflns_point_group_measured_fraction_max 0.995
_diffrn_reflns_theta_full 24.992
_diffrn_reflns_theta_max 24.992
_diffrn_reflns_theta_min 2.374
_exptl_absorpt_coefficient_mu 1.427
_exptl_absorpt_correction_T_max 0.671
_exptl_absorpt_correction_T_min 0.604
_exptl_absorpt_correction_type multi-scan
_exptl_absorpt_process_details multi-scan
_exptl_crystal_colour yellow
_exptl_crystal_density_diffrn 1.629
_exptl_crystal_density_method 'not measured'
_exptl_crystal_description block
_exptl_crystal_F_000 444
_exptl_crystal_size_max 0.360
_exptl_crystal_size_mid 0.300
_exptl_crystal_size_min 0.280
_refine_diff_density_max 0.760
_refine_diff_density_min -0.537
_refine_diff_density_rms 0.079
_refine_ls_extinction_method none
_refine_ls_goodness_of_fit_ref 1.159
_refine_ls_hydrogen_treatment constr
_refine_ls_matrix_type full
_refine_ls_number_parameters 253
_refine_ls_number_reflns 3120
_refine_ls_number_restraints 2
_refine_ls_restrained_S_all 1.160
_refine_ls_R_factor_all 0.0428
_refine_ls_R_factor_gt 0.0386
_refine_ls_shift/su_max 0.000
_refine_ls_shift/su_mean 0.000
_refine_ls_structure_factor_coef Fsqd
_refine_ls_weighting_details 'w=1/[\s^2^(Fo^2^)+(0.1000P)^2^] where P=(Fo^2^+2Fc^2^)/3'
_refine_ls_weighting_scheme calc
_refine_ls_wR_factor_gt 0.1309
_refine_ls_wR_factor_ref 0.1344
_reflns_Friedel_coverage 0.000
_reflns_number_gt 2829
_reflns_number_total 3120
_reflns_threshold_expression 'I > 2\s(I)'
_cod_data_source_file c6dt03853k2.cif
_cod_data_source_block A
_cod_depositor_comments 'Adding full bibliography for 7041213--7041218.cif.'
_cod_database_code 7041215
_shelx_shelxl_version_number 2014/7
_shelx_space_group_comment
;
The symmetry employed for this shelxl refinement is uniquely defined
by the following loop, which should always be used as a source of
symmetry information in preference to the above space-group names.
They are only intended as comments.
;
_shelx_estimated_absorpt_t_min 0.628
_shelx_estimated_absorpt_t_max 0.691

loop_
_space_group_symop_operation_xyz
'x, y, z'
'-x, -y, -z'

loop_
_atom_site_label
_atom_site_type_symbol
_atom_site_fract_x
_atom_site_fract_y
_atom_site_fract_z
_atom_site_U_iso_or_equiv
_atom_site_adp_type
_atom_site_occupancy
_atom_site_site_symmetry_order
_atom_site_calc_flag
_atom_site_refinement_flags_posn
_atom_site_refinement_flags_adp
Zn1 Zn 0.16579(4) 0.49472(3) 0.21508(3) 0.04090(18) Uani 1 1 d . U
O1 O 0.4630(3) 0.4009(3) -0.1073(3) 0.0769(8) Uani 1 1 d . .
O2 O 0.3576(3) 0.3439(3) 0.1102(3) 0.0684(7) Uani 1 1 d . U
O3 O 0.2737(4) 0.5680(3) -0.0129(3) 0.0809(9) Uani 1 1 d . U
O4 O -0.0720(4) 0.2177(3) 0.3685(3) 0.0757(8) Uani 1 1 d . .
O5 O 0.0637(3) 0.3327(3) 0.3724(3) 0.0649(7) Uani 1 1 d . .
O6 O 0.0126(4) 0.3916(4) 0.1886(3) 0.0801(8) Uani 1 1 d . .
N1 N 0.0285(3) 0.7171(3) 0.2123(2) 0.0370(5) Uani 1 1 d . .
N2 N 0.2453(3) 0.5203(3) 0.3481(2) 0.0390(5) Uani 1 1 d . .
N3 N 0.3688(3) 0.4385(3) -0.0098(3) 0.0528(7) Uani 1 1 d . .
N4 N 0.0000(3) 0.3100(3) 0.3095(3) 0.0522(7) Uani 1 1 d . .
C1 C 0.0637(3) 0.7666(3) 0.2842(3) 0.0398(6) Uani 1 1 d . .
C2 C -0.0029(4) 0.9155(4) 0.2911(3) 0.0482(7) Uani 1 1 d . .
H2A H 0.0255 0.9460 0.3421 0.058 Uiso 1 1 calc R U
C3 C -0.1105(4) 1.0161(3) 0.2223(3) 0.0472(7) Uani 1 1 d . .
H3A H -0.1548 1.1164 0.2250 0.057 Uiso 1 1 calc R U
C4 C -0.1543(3) 0.9690(3) 0.1477(3) 0.0405(6) Uani 1 1 d . .
C5 C -0.2690(4) 1.0661(4) 0.0767(3) 0.0496(7) Uani 1 1 d . .
H5A H -0.3180 1.1668 0.0783 0.060 Uiso 1 1 calc R U
C6 C -0.3073(4) 1.0136(4) 0.0071(4) 0.0541(8) Uani 1 1 d . .
H6A H -0.3840 1.0781 -0.0374 0.065 Uiso 1 1 calc R U
C7 C -0.2332(4) 0.8631(4) 0.0009(4) 0.0556(8) Uani 1 1 d . .
H7A H -0.2606 0.8293 -0.0484 0.067 Uiso 1 1 calc R U
C8 C -0.1199(4) 0.7644(3) 0.0670(3) 0.0483(7) Uani 1 1 d . .
H8A H -0.0702 0.6652 0.0614 0.058 Uiso 1 1 calc R U
C9 C -0.0805(3) 0.8153(3) 0.1429(3) 0.0388(6) Uani 1 1 d . .
C10 C 0.1804(3) 0.6554(3) 0.3574(3) 0.0430(7) Uani 1 1 d . .
H10A H 0.2069 0.6842 0.4110 0.052 Uiso 1 1 calc R U
C11 C 0.3471(3) 0.4059(3) 0.4277(3) 0.0411(6) Uani 1 1 d . .
C12 C 0.4468(4) 0.2797(4) 0.3849(4) 0.0583(9) Uani 1 1 d . .
H12A H 0.4478 0.2725 0.3049 0.070 Uiso 1 1 calc R U
C13 C 0.5456(4) 0.1633(4) 0.4602(4) 0.0617(10) Uani 1 1 d . .
H13A H 0.6135 0.0796 0.4293 0.074 Uiso 1 1 calc R U
C14 C 0.5450(4) 0.1697(4) 0.5812(3) 0.0492(7) Uani 1 1 d . .
C15 C 0.4456(5) 0.2970(5) 0.6220(4) 0.0635(10) Uani 1 1 d . .
H15A H 0.4454 0.3046 0.7015 0.076 Uiso 1 1 calc R U
C16 C 0.3468(4) 0.4132(4) 0.5485(4) 0.0580(9) Uani 1 1 d . .
H16A H 0.2794 0.4971 0.5795 0.070 Uiso 1 1 calc R U
C17 C 0.6499(5) 0.0410(5) 0.6633(4) 0.0687(10) Uani 1 1 d . .
H17A H 0.7099 -0.0369 0.6185 0.103 Uiso 1 1 calc R U
H17B H 0.7189 0.0785 0.6712 0.103 Uiso 1 1 calc R U
H17C H 0.5881 -0.0010 0.7529 0.103 Uiso 1 1 calc R U

loop_
_atom_site_aniso_label
_atom_site_aniso_U_11
_atom_site_aniso_U_22
_atom_site_aniso_U_33
_atom_site_aniso_U_23
_atom_site_aniso_U_13
_atom_site_aniso_U_12
Zn1 0.0472(3) 0.0333(2) 0.0414(3) -0.01498(16) -0.01423(17) -0.00648(16)
O1 0.0778(18) 0.0802(19) 0.0506(14) -0.0346(14) 0.0055(13) -0.0131(15)
O2 0.0584(14) 0.0755(17) 0.0480(13) -0.0317(11) -0.0069(10) 0.0049(10)
O3 0.097(2) 0.0570(16) 0.0490(5) -0.0170(11) 0.0111(13) -0.0183(16)
O4 0.0867(19) 0.0667(17) 0.092(2) -0.0322(15) -0.0147(16) -0.0410(16)
O5 0.0761(17) 0.0714(17) 0.0607(15) -0.0252(13) -0.0110(12) -0.0372(14)
O6 0.092(2) 0.0681(18) 0.0730(19) -0.0130(15) -0.0314(16) -0.0191(16)
N1 0.0396(12) 0.0309(12) 0.0368(12) -0.0118(10) -0.0102(10) -0.0066(10)
N2 0.0368(12) 0.0377(13) 0.0398(13) -0.0141(10) -0.0101(10) -0.0074(10)
N3 0.0556(16) 0.0535(17) 0.0545(16) -0.0259(14) -0.0111(13) -0.0160(14)
N4 0.0555(16) 0.0380(14) 0.0630(18) -0.0255(14) -0.0112(13) -0.0095(13)
C1 0.0390(14) 0.0378(15) 0.0418(15) -0.0146(12) -0.0079(12) -0.0118(12)
C2 0.0516(17) 0.0450(17) 0.0575(18) -0.0254(15) -0.0149(14) -0.0139(14)
C3 0.0448(16) 0.0348(15) 0.0590(19) -0.0217(14) -0.0084(14) -0.0083(13)
C4 0.0367(14) 0.0334(14) 0.0438(15) -0.0119(12) -0.0062(12) -0.0089(12)
C5 0.0439(16) 0.0349(15) 0.0568(18) -0.0122(14) -0.0131(14) -0.0032(13)
C6 0.0496(18) 0.0483(18) 0.0543(18) -0.0093(15) -0.0227(15) -0.0046(15)
C7 0.066(2) 0.0489(19) 0.060(2) -0.0146(16) -0.0330(17) -0.0119(16)
C8 0.0610(19) 0.0336(15) 0.0527(18) -0.0119(13) -0.0275(15) -0.0068(14)
C9 0.0404(15) 0.0339(14) 0.0362(14) -0.0093(11) -0.0082(11) -0.0101(12)
C10 0.0422(15) 0.0475(17) 0.0461(16) -0.0197(13) -0.0132(12) -0.0135(13)
C11 0.0390(14) 0.0446(16) 0.0385(14) -0.0115(12) -0.0109(12) -0.0128(13)
C12 0.068(2) 0.0501(19) 0.0504(18) -0.0215(15) -0.0256(16) 0.0016(17)
C13 0.057(2) 0.056(2) 0.058(2) -0.0217(17) -0.0206(16) 0.0038(17)
C14 0.0428(16) 0.0531(18) 0.0453(17) -0.0065(14) -0.0154(13) -0.0145(14)
C15 0.067(2) 0.075(3) 0.0508(19) -0.0238(18) -0.0288(17) -0.0072(19)
C16 0.0573(19) 0.061(2) 0.0511(19) -0.0283(17) -0.0196(16) 0.0015(16)
C17 0.062(2) 0.068(2) 0.067(2) -0.0054(19) -0.0347(19) -0.0111(19)

loop_
_atom_type_symbol
_atom_type_description
_atom_type_scat_dispersion_real
_atom_type_scat_dispersion_imag
_atom_type_scat_source
C C 0.0033 0.0016 'International Tables Vol C Tables 4.2.6.8 and 6.1.1.4'
H H 0.0000 0.0000 'International Tables Vol C Tables 4.2.6.8 and 6.1.1.4'
N N 0.0061 0.0033 'International Tables Vol C Tables 4.2.6.8 and 6.1.1.4'
O O 0.0106 0.0060 'International Tables Vol C Tables 4.2.6.8 and 6.1.1.4'
Zn Zn 0.2839 1.4301 'International Tables Vol C Tables 4.2.6.8 and 6.1.1.4'

loop_
_geom_angle_atom_site_label_1
_geom_angle_atom_site_label_2
_geom_angle_atom_site_label_3
_geom_angle
N1 Zn1 O5 112.96(10)
N1 Zn1 N2 81.22(9)
O5 Zn1 N2 91.86(10)
N1 Zn1 O2 148.09(11)
O5 Zn1 O2 97.86(11)
N2 Zn1 O2 106.76(10)
N1 Zn1 O3 91.60(10)
O5 Zn1 O3 142.42(11)
N2 Zn1 O3 120.79(12)
O2 Zn1 O3 57.45(10)
N1 Zn1 O6 104.82(10)
O5 Zn1 O6 56.55(11)
N2 Zn1 O6 147.96(11)
O2 Zn1 O6 84.88(12)
O3 Zn1 O6 90.81(12)
N1 Zn1 N3 119.78(9)
O5 Zn1 N3 121.93(9)
N2 Zn1 N3 117.71(9)
O2 Zn1 N3 29.02(10)
O3 Zn1 N3 28.43(9)
O6 Zn1 N3 87.07(10)
N1 Zn1 N4 112.47(9)
O5 Zn1 N4 28.25(10)
N2 Zn1 N4 120.05(9)
O2 Zn1 N4 90.62(11)
O3 Zn1 N4 116.92(11)
O6 Zn1 N4 28.32(9)
N3 Zn1 N4 105.02(8)
N3 O2 Zn1 96.87(19)
N3 O3 Zn1 91.96(19)
N4 O5 Zn1 100.2(2)
N4 O6 Zn1 88.2(2)
C1 N1 C9 119.2(2)
C1 N1 Zn1 111.19(18)
C9 N1 Zn1 129.51(19)
C10 N2 C11 121.9(2)
C10 N2 Zn1 110.19(19)
C11 N2 Zn1 127.72(18)
O1 N3 O3 125.2(3)
O1 N3 O2 121.1(3)
O3 N3 O2 113.7(3)
O1 N3 Zn1 174.9(3)
O3 N3 Zn1 59.60(16)
O2 N3 Zn1 54.11(15)
O4 N4 O6 124.8(3)
O4 N4 O5 120.3(3)
O6 N4 O5 114.9(3)
O4 N4 Zn1 171.8(3)
O6 N4 Zn1 63.5(2)
O5 N4 Zn1 51.51(16)
N1 C1 C2 123.1(3)
N1 C1 C10 116.6(2)
C2 C1 C10 120.3(3)
C3 C2 C1 119.1(3)
C3 C2 H2A 120.4
C1 C2 H2A 120.4
C2 C3 C4 120.2(3)
C2 C3 H3A 119.9
C4 C3 H3A 119.9
C3 C4 C5 123.3(3)
C3 C4 C9 118.2(3)
C5 C4 C9 118.5(3)
C6 C5 C4 120.6(3)
C6 C5 H5A 119.7
C4 C5 H5A 119.7
C5 C6 C7 120.9(3)
C5 C6 H6A 119.6
C7 C6 H6A 119.6
C8 C7 C6 120.8(3)
C8 C7 H7A 119.6
C6 C7 H7A 119.6
C7 C8 C9 119.4(3)
C7 C8 H8A 120.3
C9 C8 H8A 120.3
N1 C9 C8 119.9(3)
N1 C9 C4 120.2(3)
C8 C9 C4 119.8(3)
N2 C10 C1 120.6(3)
N2 C10 H10A 119.7
C1 C10 H10A 119.7
C12 C11 C16 118.7(3)
C12 C11 N2 118.0(3)
C16 C11 N2 123.2(3)
C11 C12 C13 120.4(3)
C11 C12 H12A 119.8
C13 C12 H12A 119.8
C12 C13 C14 121.1(3)
C12 C13 H13A 119.5
C14 C13 H13A 119.5
C15 C14 C13 117.8(3)
C15 C14 C17 121.8(3)
C13 C14 C17 120.4(3)
C14 C15 C16 121.8(3)
C14 C15 H15A 119.1
C16 C15 H15A 119.1
C15 C16 C11 120.2(3)
C15 C16 H16A 119.9
C11 C16 H16A 119.9
C14 C17 H17A 109.5
C14 C17 H17B 109.5
H17A C17 H17B 109.5
C14 C17 H17C 109.5
H17A C17 H17C 109.5
H17B C17 H17C 109.5

loop_
_geom_bond_atom_site_label_1
_geom_bond_atom_site_label_2
_geom_bond_distance
Zn1 N1 2.072(2)
Zn1 O5 2.083(3)
Zn1 N2 2.100(2)
Zn1 O2 2.129(2)
Zn1 O3 2.252(3)
Zn1 O6 2.344(3)
Zn1 N3 2.609(3)
Zn1 N4 2.619(3)
O1 N3 1.193(4)
O2 N3 1.275(4)
O3 N3 1.243(4)
O4 N4 1.217(4)
O5 N4 1.260(4)
O6 N4 1.243(4)
N1 C1 1.327(4)
N1 C9 1.372(4)
N2 C10 1.272(4)
N2 C11 1.424(4)
C1 C2 1.390(4)
C1 C10 1.472(4)
C2 C3 1.362(5)
C2 H2A 0.9300
C3 C4 1.395(4)
C3 H3A 0.9300
C4 C5 1.421(4)
C4 C9 1.426(4)
C5 C6 1.349(5)
C5 H5A 0.9300
C6 C7 1.403(5)
C6 H6A 0.9300
C7 C8 1.382(5)
C7 H7A 0.9300
C8 C9 1.405(4)
C8 H8A 0.9300
C10 H10A 0.9300
C11 C12 1.377(4)
C11 C16 1.391(4)
C12 C13 1.384(5)
C12 H12A 0.9300
C13 C14 1.387(5)
C13 H13A 0.9300
C14 C15 1.376(5)
C14 C17 1.498(5)
C15 C16 1.373(5)
C15 H15A 0.9300
C16 H16A 0.9300
C17 H17A 0.9600
C17 H17B 0.9600
C17 H17C 0.9600
